data_7209992
loop_
_publ_author_name
'Chen, Wu-lin'
'Chen, Wen-Xian'
'Zhuang, Gui-lin'
'Zheng, Jun'
'Tan, Li'
'Zhong, Xing'
'Wang, Jian-guo'

_publ_section_title
;
 The effect of earth metal ion on the property of peptide-based
 metal--organic frameworks
;
_journal_issue 27
_journal_name_full CrystEngComm
_journal_page_first 5545
_journal_paper_doi 10.1039/c3ce40587g
_journal_volume 15
_journal_year 2013
_chemical_formula_sum 'C8 H12 Ca N2 O8'
_chemical_formula_weight 304.28
_chemical_name_systematic
;
?
;
_space_group_IT_number 14
_symmetry_cell_setting monoclinic
_symmetry_space_group_name_Hall '-P 2yn'
_symmetry_space_group_name_H-M 'P 1 21/n 1'
_atom_sites_solution_hydrogens geom
_atom_sites_solution_primary direct
_atom_sites_solution_secondary difmap
_audit_creation_method SHELXL-97
_cell_angle_alpha 90.00
_cell_angle_beta 95.284(4)
_cell_angle_gamma 90.00
_cell_formula_units_Z 2
_cell_length_a 7.5941(4)
_cell_length_b 5.6569(3)
_cell_length_c 13.1056(6)
_cell_measurement_reflns_used 1519
_cell_measurement_temperature 301(2)
_cell_measurement_theta_max 28.9633
_cell_measurement_theta_min 3.1157
_cell_volume 560.61(5)
_computing_cell_refinement 'CrysAlisPro '
_computing_data_collection 'CrysAlisPro '
_computing_data_reduction 'CrysAlisPro '
_computing_molecular_graphics 'SHELXL-97 (Sheldrick, 1997)'
_computing_publication_material 'SHELXL-97 (Sheldrick, 1997)'
_computing_structure_refinement 'SHELXL-97 (Sheldrick, 1997)'
_computing_structure_solution 'SHELXS-97 (Sheldrick, 1990)'
_diffrn_ambient_temperature 301(2)
_diffrn_measured_fraction_theta_full 0.999
_diffrn_measured_fraction_theta_max 0.999
_diffrn_measurement_device_type 'Xcalibur, Eos, Gemini ultra'
_diffrn_radiation_monochromator graphite
_diffrn_radiation_source 'Enhance (Mo) X-ray Source'
_diffrn_radiation_type MoK\a
_diffrn_radiation_wavelength 0.71073
_diffrn_reflns_av_R_equivalents 0.0178
_diffrn_reflns_av_sigmaI/netI 0.0233
_diffrn_reflns_limit_h_max 6
_diffrn_reflns_limit_h_min -9
_diffrn_reflns_limit_k_max 5
_diffrn_reflns_limit_k_min -6
_diffrn_reflns_limit_l_max 16
_diffrn_reflns_limit_l_min -16
_diffrn_reflns_number 2586
_diffrn_reflns_theta_full 25.99
_diffrn_reflns_theta_max 25.99
_diffrn_reflns_theta_min 3.12
_exptl_absorpt_coefficient_mu 0.602
_exptl_absorpt_correction_T_max 0.8640
_exptl_absorpt_correction_T_min 0.8399
_exptl_absorpt_correction_type multi-scan
_exptl_crystal_colour Colorless
_exptl_crystal_density_diffrn 1.803
_exptl_crystal_density_method 'not measured'
_exptl_crystal_description Block
_exptl_crystal_F_000 316
_exptl_crystal_size_max 0.30
_exptl_crystal_size_mid 0.25
_exptl_crystal_size_min 0.25
_refine_diff_density_max 0.237
_refine_diff_density_min -0.191
_refine_diff_density_rms 0.048
_refine_ls_extinction_method none
_refine_ls_goodness_of_fit_ref 1.129
_refine_ls_hydrogen_treatment mixed
_refine_ls_matrix_type full
_refine_ls_number_parameters 96
_refine_ls_number_reflns 1100
_refine_ls_number_restraints 0
_refine_ls_restrained_S_all 1.129
_refine_ls_R_factor_all 0.0296
_refine_ls_R_factor_gt 0.0257
_refine_ls_shift/su_max 0.000
_refine_ls_shift/su_mean 0.000
_refine_ls_structure_factor_coef Fsqd
_refine_ls_weighting_details 'calc w=1/[\s^2^(Fo^2^)+(0.0269P)^2^+0.2526P] where P=(Fo^2^+2Fc^2^)/3'
_refine_ls_weighting_scheme calc
_refine_ls_wR_factor_gt 0.0649
_refine_ls_wR_factor_ref 0.0669
_reflns_number_gt 990
_reflns_number_total 1100
_reflns_threshold_expression >2sigma(I)
_cod_data_source_file c3ce40587g.txt
_cod_data_source_block compound2
_cod_depositor_comments
;
The following automatic conversions were performed:

'_symmetry_cell_setting' value 'Monoclinic' changed to 'monoclinic'
according to /home/saulius/struct/CIF-dictionaries/cif_core.dic
dictionary named 'cif_core.dic' version 2.4.2 from 2011-04-26.

Automatic conversion script
Id: cif_fix_values 1891 2012-01-12 08:04:46Z andrius 
;
_cod_original_sg_symbol_H-M 'P2(1)/n '
_cod_database_code 7209992

loop_
_symmetry_equiv_pos_as_xyz
'x, y, z'
'-x+1/2, y+1/2, -z+1/2'
'-x, -y, -z'
'x-1/2, -y-1/2, z-1/2'

loop_
_atom_site_label
_atom_site_type_symbol
_atom_site_fract_x
_atom_site_fract_y
_atom_site_fract_z
_atom_site_U_iso_or_equiv
_atom_site_adp_type
_atom_site_occupancy
_atom_site_symmetry_multiplicity
_atom_site_calc_flag
_atom_site_refinement_flags
Ca1 Ca 0.5000 0.0000 1.0000 0.01412(15) Uani 1 2 d S
O3 O 0.22362(16) 0.1637(2) 0.94807(9) 0.0246(3) Uani 1 1 d .
N1 N 0.05625(18) 0.4810(2) 0.90177(10) 0.0166(3) Uani 1 1 d .
C4 C 0.0580(2) 0.3232(3) 1.07469(12) 0.0187(4) Uani 1 1 d .
H4A H -0.0047 0.1766 1.0842 0.022 Uiso 1 1 calc R
H4B H 0.1614 0.3247 1.1240 0.022 Uiso 1 1 calc R
O2 O -0.12520(17) 0.1545(2) 0.77940(9) 0.0262(3) Uani 1 1 d .
C3 C 0.1192(2) 0.3223(3) 0.96949(12) 0.0167(4) Uani 1 1 d .
O1 O 0.01086(17) 0.2518(2) 0.64232(8) 0.0225(3) Uani 1 1 d .
C2 C 0.0953(2) 0.4601(3) 0.79545(12) 0.0202(4) Uani 1 1 d .
H2A H 0.2192 0.4202 0.7937 0.024 Uiso 1 1 calc R
H2B H 0.0755 0.6119 0.7619 0.024 Uiso 1 1 calc R
C1 C -0.0175(2) 0.2731(3) 0.73610(12) 0.0169(4) Uani 1 1 d .
O1W O 0.3729(2) -0.2937(3) 1.09368(11) 0.0310(4) Uani 1 1 d .
H1WA H 0.301(3) -0.259(4) 1.1320(18) 0.039(7) Uiso 1 1 d .
H1WB H 0.414(4) -0.423(6) 1.1106(19) 0.049(8) Uiso 1 1 d .

loop_
_atom_site_aniso_label
_atom_site_aniso_U_11
_atom_site_aniso_U_22
_atom_site_aniso_U_33
_atom_site_aniso_U_23
_atom_site_aniso_U_13
_atom_site_aniso_U_12
Ca1 0.0161(3) 0.0148(3) 0.0119(2) 0.00071(17) 0.00348(17) 0.00273(18)
O3 0.0219(6) 0.0248(7) 0.0265(7) -0.0053(5) -0.0003(5) 0.0102(5)
N1 0.0182(7) 0.0181(8) 0.0133(6) -0.0017(5) 0.0007(5) 0.0026(6)
C4 0.0207(9) 0.0156(9) 0.0191(8) 0.0013(7) -0.0013(7) 0.0030(7)
O2 0.0305(7) 0.0275(7) 0.0214(6) -0.0008(5) 0.0069(5) -0.0087(6)
C3 0.0137(8) 0.0164(9) 0.0195(8) -0.0041(7) -0.0020(6) -0.0011(7)
O1 0.0336(7) 0.0221(7) 0.0122(6) -0.0007(5) 0.0047(5) -0.0015(6)
C2 0.0235(9) 0.0225(9) 0.0152(8) -0.0014(7) 0.0049(7) -0.0032(7)
C1 0.0198(8) 0.0163(8) 0.0146(8) 0.0018(6) 0.0008(6) 0.0044(7)
O1W 0.0374(9) 0.0242(8) 0.0340(8) 0.0090(6) 0.0165(7) 0.0003(7)

loop_
_atom_type_symbol
_atom_type_description
_atom_type_scat_dispersion_real
_atom_type_scat_dispersion_imag
_atom_type_scat_source
C C 0.0033 0.0016 'International Tables Vol C Tables 4.2.6.8 and 6.1.1.4'
H H 0.0000 0.0000 'International Tables Vol C Tables 4.2.6.8 and 6.1.1.4'
N N 0.0061 0.0033 'International Tables Vol C Tables 4.2.6.8 and 6.1.1.4'
O O 0.0106 0.0060 'International Tables Vol C Tables 4.2.6.8 and 6.1.1.4'
Ca Ca 0.2262 0.3064 'International Tables Vol C Tables 4.2.6.8 and 6.1.1.4'

loop_
_geom_angle_atom_site_label_1
_geom_angle_atom_site_label_2
_geom_angle_atom_site_label_3
_geom_angle
_geom_angle_site_symmetry_1
_geom_angle_site_symmetry_3
O1W Ca1 O1W 180.0 . 3_657
O1W Ca1 O1 90.36(5) . 2_546
O1W Ca1 O1 89.64(5) 3_657 2_546
O1W Ca1 O1 89.64(5) . 4_666
O1W Ca1 O1 90.36(5) 3_657 4_666
O1 Ca1 O1 180.0 2_546 4_666
O1W Ca1 O3 91.81(5) . .
O1W Ca1 O3 88.19(5) 3_657 .
O1 Ca1 O3 92.35(4) 2_546 .
O1 Ca1 O3 87.65(4) 4_666 .
O1W Ca1 O3 88.19(5) . 3_657
O1W Ca1 O3 91.81(5) 3_657 3_657
O1 Ca1 O3 87.65(4) 2_546 3_657
O1 Ca1 O3 92.35(4) 4_666 3_657
O3 Ca1 O3 180.0 . 3_657
C3 O3 Ca1 142.43(11) . .
C3 N1 C2 119.69(14) . .
C3 N1 C4 124.06(14) . 3_567
C2 N1 C4 116.21(13) . 3_567
N1 C4 C3 116.06(14) 3_567 .
N1 C4 H4A 108.3 3_567 .
C3 C4 H4A 108.3 . .
N1 C4 H4B 108.3 3_567 .
C3 C4 H4B 108.3 . .
H4A C4 H4B 107.4 . .
O3 C3 N1 122.43(15) . .
O3 C3 C4 117.92(15) . .
N1 C3 C4 119.58(15) . .
C1 O1 Ca1 135.97(11) . 2_556
N1 C2 C1 112.91(13) . .
N1 C2 H2A 109.0 . .
C1 C2 H2A 109.0 . .
N1 C2 H2B 109.0 . .
C1 C2 H2B 109.0 . .
H2A C2 H2B 107.8 . .
O2 C1 O1 124.73(16) . .
O2 C1 C2 120.38(14) . .
O1 C1 C2 114.88(14) . .
Ca1 O1W H1WA 119.6(17) . .
Ca1 O1W H1WB 128.0(19) . .
H1WA O1W H1WB 108(2) . .

loop_
_geom_bond_atom_site_label_1
_geom_bond_atom_site_label_2
_geom_bond_distance
_geom_bond_site_symmetry_2
Ca1 O1W 2.3273(14) .
Ca1 O1W 2.3273(14) 3_657
Ca1 O1 2.3300(11) 2_546
Ca1 O1 2.3300(11) 4_666
Ca1 O3 2.3373(12) .
Ca1 O3 2.3373(12) 3_657
O3 C3 1.246(2) .
N1 C3 1.320(2) .
N1 C2 1.456(2) .
N1 C4 1.458(2) 3_567
C4 N1 1.458(2) 3_567
C4 C3 1.495(2) .
C4 H4A 0.9700 .
C4 H4B 0.9700 .
O2 C1 1.236(2) .
O1 C1 1.2729(19) .
O1 Ca1 2.3300(11) 2_556
C2 C1 1.528(2) .
C2 H2A 0.9700 .
C2 H2B 0.9700 .
O1W H1WA 0.80(3) .
O1W H1WB 0.82(3) .

loop_
_geom_hbond_atom_site_label_D
_geom_hbond_atom_site_label_H
_geom_hbond_atom_site_label_A
_geom_hbond_distance_DH
_geom_hbond_distance_HA
_geom_hbond_distance_DA
_geom_hbond_angle_DHA
_geom_hbond_site_symmetry_A
O1W H1WA O2 0.80(3) 1.94(3) 2.739(2) 176(2) 3_557
O1W H1WB O1 0.82(3) 2.03(3) 2.845(2) 176(3) 4_656
O1W H1WB O2 0.82(3) 2.61(3) 3.1757(19) 128(2) 4_656
